data_7113762
loop_
_publ_author_name
'Danopoulos, Andreas A.'
'Tsoureas, Nikolaos'
'Green, Jennifer C.'
'Hursthouse, Michael B.'

_publ_section_title
;
 Migratory insertion in N-heterocyclic carbene complexes of palladium;
 an experimental and DFT study
;
_journal_coden_ASTM CHCOFS
_journal_issue 6
_journal_name_full
;
 Chemical Communications (Cambridge, United Kingdom)
;
_journal_page_first 756
_journal_page_last 757
_journal_paper_doi 10.1039/b212453j
_journal_year 2003
_chemical_formula_moiety 'C41 H57 N5 O Pd'
_chemical_formula_sum 'C41 H57 N5 O Pd'
_chemical_formula_weight 742.32
_chemical_name_common 1
_space_group_IT_number 14
_symmetry_cell_setting monoclinic
_symmetry_space_group_name_Hall '-P 2yn'
_symmetry_space_group_name_H-M 'P 1 21/n 1'
_atom_sites_solution_hydrogens geom
_atom_sites_solution_primary direct
_atom_sites_solution_secondary difmap
_audit_creation_method SHELXL-97
_cell_angle_alpha 90.00
_cell_angle_beta 93.5780(10)
_cell_angle_gamma 90.00
_cell_formula_units_Z 4
_cell_length_a 8.65920(10)
_cell_length_b 21.2788(3)
_cell_length_c 21.3929(4)
_cell_measurement_reflns_used 18355
_cell_measurement_temperature 150(2)
_cell_measurement_theta_max 27.48
_cell_measurement_theta_min 2.91
_cell_volume 3934.12(10)
_computing_cell_refinement 'Scalepack (Otwinowski & Minor 1997)'
_computing_data_collection 'Collect (Hooft, 1998)'
_computing_data_reduction 'Denzo & Scalepack (Otwinowski & Minor 1997)'
_computing_molecular_graphics 'ORTEP-3 (Farrugia, 1997)'
_computing_publication_material 'PLATON (Spek, 1990)'
_computing_structure_refinement 'SHELXL-97 (Sheldrick, 1997)'
_computing_structure_solution 'SHELXS-97 (Sheldrick, 1997)'
_diffrn_ambient_temperature 150(2)
_diffrn_detector_area_resol_mean 9.091
_diffrn_measured_fraction_theta_full 0.988
_diffrn_measured_fraction_theta_max 0.988
_diffrn_measurement_device_type 'Nonius KappaCCD Area Detector'
_diffrn_measurement_method 'Phi and Omega scans to fill Ewald Sphere'
_diffrn_radiation_monochromator graphite
_diffrn_radiation_source 'Nonius FR591 rotating anode'
_diffrn_radiation_type MoK\a
_diffrn_radiation_wavelength 0.71073
_diffrn_reflns_av_R_equivalents 0.0968
_diffrn_reflns_av_sigmaI/netI 0.0731
_diffrn_reflns_limit_h_max 10
_diffrn_reflns_limit_h_min -11
_diffrn_reflns_limit_k_max 27
_diffrn_reflns_limit_k_min -27
_diffrn_reflns_limit_l_max 27
_diffrn_reflns_limit_l_min -27
_diffrn_reflns_number 44801
_diffrn_reflns_theta_full 27.26
_diffrn_reflns_theta_max 27.26
_diffrn_reflns_theta_min 3.02
_diffrn_standards_decay_% negligible
_exptl_absorpt_coefficient_mu 0.508
_exptl_absorpt_correction_T_max 0.9849
_exptl_absorpt_correction_T_min 0.9653
_exptl_absorpt_correction_type multi-scan
_exptl_absorpt_process_details 'Sortav (Blessing, 1997)'
_exptl_crystal_colour Orange
_exptl_crystal_density_diffrn 1.253
_exptl_crystal_density_method 'not measured'
_exptl_crystal_description Plate
_exptl_crystal_F_000 1568
_exptl_crystal_size_max 0.07
_exptl_crystal_size_mid 0.04
_exptl_crystal_size_min 0.03
_refine_diff_density_max 0.361
_refine_diff_density_min -0.454
_refine_diff_density_rms 0.064
_refine_ls_extinction_method none
_refine_ls_goodness_of_fit_ref 0.999
_refine_ls_hydrogen_treatment mixed
_refine_ls_matrix_type full
_refine_ls_number_parameters 433
_refine_ls_number_reflns 8719
_refine_ls_number_restraints 0
_refine_ls_restrained_S_all 0.999
_refine_ls_R_factor_all 0.0880
_refine_ls_R_factor_gt 0.0434
_refine_ls_shift/su_max 0.000
_refine_ls_shift/su_mean 0.000
_refine_ls_structure_factor_coef Fsqd
_refine_ls_weighting_details 'calc w=1/[\s^2^(Fo^2^)+(0.0410P)^2^+0.7668P] where P=(Fo^2^+2Fc^2^)/3'
_refine_ls_weighting_scheme calc
_refine_ls_wR_factor_gt 0.0872
_refine_ls_wR_factor_ref 0.1004
_reflns_number_gt 5677
_reflns_number_total 8719
_reflns_threshold_expression >2sigma(I)
_cod_duplicate_entry 7104018
_cod_data_source_file b212453j.txt
_cod_data_source_block 1
_cod_depositor_comments
;
The following automatic conversions were performed:

'_symmetry_cell_setting' value 'Monoclinic' changed to 'monoclinic'
according to
/usr/data/users/saulius/automatic-downloads/retrospective/RSC/lib/dictionaries/cif_core.dic
dictionary named 'cif_core.dic' version 2.4.2 from
2011-04-26.

'_exptl_absorpt_correction_type' value 'Multi-scan'
changed to 'multi-scan' according to
/usr/data/users/saulius/automatic-downloads/retrospective/RSC/lib/dictionaries/cif_core.dic
dictionary named 'cif_core.dic' version 2.4.2 from 2011-04-26.

Automatic conversion script
Id: cif_fix_values 2281 2013-09-26 08:29:07Z andrius 
;
_cod_original_sg_symbol_H-M P2(1)/n
_cod_database_code 7113762

loop_
_symmetry_equiv_pos_as_xyz
'x, y, z'
'-x+1/2, y+1/2, -z+1/2'
'-x, -y, -z'
'x-1/2, -y-1/2, z-1/2'

loop_
_atom_site_label
_atom_site_type_symbol
_atom_site_fract_x
_atom_site_fract_y
_atom_site_fract_z
_atom_site_U_iso_or_equiv
_atom_site_adp_type
_atom_site_occupancy
_atom_site_symmetry_multiplicity
_atom_site_calc_flag
_atom_site_refinement_flags
C35 C 0.2580(4) -0.01924(17) 0.20493(15) 0.0579(9) Uani 1 1 d .
H35 H 0.3543 -0.0112 0.1827 0.069 Uiso 1 1 calc R
C44 C 0.3700(4) 0.16779(16) 0.20382(15) 0.0595(9) Uani 1 1 d .
H10A H 0.3872 0.1501 0.2460 0.089 Uiso 1 1 calc R
H10B H 0.2592 0.1668 0.1913 0.089 Uiso 1 1 calc R
H10C H 0.4067 0.2114 0.2037 0.089 Uiso 1 1 calc R
O1 O 0.4025(5) 0.24622(18) 0.82082(14) 0.1118(11) Uani 1 1 d .
C39 C 0.6069(5) 0.0664(2) 0.38583(16) 0.0808(13) Uani 1 1 d .
H39 H 0.6798 0.0662 0.3514 0.097 Uiso 1 1 calc R
C37 C 0.1245(5) 0.0106(2) 0.16677(19) 0.0939(15) Uani 1 1 d .
H37A H 0.1147 -0.0089 0.1252 0.141 Uiso 1 1 calc R
H37B H 0.1438 0.0557 0.1624 0.141 Uiso 1 1 calc R
H37C H 0.0286 0.0042 0.1879 0.141 Uiso 1 1 calc R
C38 C 0.6662(6) 0.0182(3) 0.4342(3) 0.1176(18) Uani 1 1 d .
H38A H 0.7696 0.0305 0.4511 0.176 Uiso 1 1 calc R
H38B H 0.6714 -0.0232 0.4143 0.176 Uiso 1 1 calc R
H38C H 0.5957 0.0163 0.4682 0.176 Uiso 1 1 calc R
C41 C -0.0669(7) 0.1975(3) -0.0216(2) 0.134(2) Uani 1 1 d .
H41A H -0.0077 0.2167 -0.0542 0.201 Uiso 1 1 calc R
H41B H -0.1505 0.2260 -0.0111 0.201 Uiso 1 1 calc R
H41C H -0.1111 0.1576 -0.0369 0.201 Uiso 1 1 calc R
C46 C 0.2916(8) 0.2238(2) 0.7776(2) 0.1054(17) Uani 1 1 d .
H20A H 0.3277 0.1841 0.7592 0.126 Uiso 1 1 calc R
H20B H 0.2736 0.2548 0.7434 0.126 Uiso 1 1 calc R
C47 C 0.5404(7) 0.2649(3) 0.7952(3) 0.125(2) Uani 1 1 d .
H20C H 0.5202 0.3025 0.7686 0.149 Uiso 1 1 calc R
H20D H 0.5769 0.2309 0.7683 0.149 Uiso 1 1 calc R
C36 C 0.2370(7) -0.0904(2) 0.2090(2) 0.1074(17) Uani 1 1 d .
H36A H 0.2230 -0.1080 0.1667 0.161 Uiso 1 1 calc R
H36B H 0.1457 -0.0998 0.2322 0.161 Uiso 1 1 calc R
H36C H 0.3288 -0.1091 0.2307 0.161 Uiso 1 1 calc R
C45 C 0.1455(7) 0.2125(3) 0.8085(3) 0.1182(18) Uani 1 1 d .
H20E H 0.0668 0.1964 0.7777 0.177 Uiso 1 1 calc R
H20F H 0.1095 0.2520 0.8261 0.177 Uiso 1 1 calc R
H20G H 0.1638 0.1817 0.8422 0.177 Uiso 1 1 calc R
C48 C 0.6609(8) 0.2795(3) 0.8438(3) 0.154(3) Uani 1 1 d .
H20H H 0.7550 0.2927 0.8242 0.231 Uiso 1 1 calc R
H20I H 0.6830 0.2422 0.8695 0.231 Uiso 1 1 calc R
H20J H 0.6256 0.3136 0.8702 0.231 Uiso 1 1 calc R
C40 C 0.6140(9) 0.1314(3) 0.4151(3) 0.157(3) Uani 1 1 d .
H40A H 0.7196 0.1397 0.4323 0.236 Uiso 1 1 calc R
H40B H 0.5426 0.1334 0.4489 0.236 Uiso 1 1 calc R
H40C H 0.5845 0.1629 0.3832 0.236 Uiso 1 1 calc R
C42 C -0.0480(6) 0.1543(3) 0.0864(2) 0.1151(19) Uani 1 1 d .
H42A H -0.0942 0.1152 0.0699 0.173 Uiso 1 1 calc R
H42B H -0.1299 0.1825 0.0992 0.173 Uiso 1 1 calc R
H42C H 0.0230 0.1449 0.1227 0.173 Uiso 1 1 calc R
Pd1 Pd 0.48861(3) 0.115888(10) 0.142134(10) 0.03694(9) Uani 1 1 d .
N5 N 0.6063(3) 0.06227(11) 0.08275(11) 0.0377(6) Uani 1 1 d .
N1 N 0.5085(3) 0.12961(11) 0.00894(10) 0.0388(6) Uani 1 1 d .
N4 N 0.5598(3) 0.01848(11) 0.25958(11) 0.0437(6) Uani 1 1 d .
C12 C 0.6727(4) 0.04004(15) -0.02076(15) 0.0489(8) Uani 1 1 d .
H12 H 0.6660 0.0497 -0.0642 0.059 Uiso 1 1 calc R
C1 C 0.4382(3) 0.15967(14) 0.05704(13) 0.0379(7) Uani 1 1 d .
C2 C 0.6100(3) 0.05903(14) 0.20764(13) 0.0401(7) Uani 1 1 d .
C6 C 0.6363(4) -0.03842(16) 0.25756(16) 0.0562(9) Uani 1 1 d .
H6 H 0.6340 -0.0693 0.2895 0.067 Uiso 1 1 calc R
C9 C 0.6891(3) 0.01313(14) 0.10662(14) 0.0410(7) Uani 1 1 d .
C13 C 0.5993(3) 0.07539(13) 0.02180(13) 0.0389(7) Uani 1 1 d .
C22 C 0.2760(3) 0.25653(14) 0.05633(13) 0.0405(7) Uani 1 1 d .
N2 N 0.3666(3) 0.20865(11) 0.02722(11) 0.0394(6) Uani 1 1 d .
N3 N 0.6848(3) 0.00841(12) 0.16908(12) 0.0462(6) Uani 1 1 d .
C7 C 0.4779(4) 0.15968(16) -0.04782(13) 0.0471(8) Uani 1 1 d .
H7 H 0.5129 0.1473 -0.0872 0.057 Uiso 1 1 calc R
C10 C 0.7680(4) -0.02548(15) 0.06566(16) 0.0497(8) Uani 1 1 d .
H10 H 0.8266 -0.0606 0.0810 0.060 Uiso 1 1 calc R
C27 C 0.3495(4) 0.31153(15) 0.07703(15) 0.0500(8) Uani 1 1 d .
C16 C 0.4270(4) 0.02693(14) 0.29514(14) 0.0461(8) Uani 1 1 d .
C43 C 0.7436(4) 0.10028(16) 0.23499(16) 0.0549(9) Uani 1 1 d .
H0A H 0.7801 0.1276 0.2021 0.082 Uiso 1 1 calc R
H0B H 0.8287 0.0734 0.2513 0.082 Uiso 1 1 calc R
H0C H 0.7072 0.1262 0.2690 0.082 Uiso 1 1 calc R
C5 C 0.7132(4) -0.04530(16) 0.20651(17) 0.0604(9) Uani 1 1 d .
H5 H 0.7761 -0.0801 0.1968 0.073 Uiso 1 1 calc R
C8 C 0.3905(4) 0.20898(16) -0.03688(14) 0.0483(8) Uani 1 1 d .
H8 H 0.3514 0.2389 -0.0668 0.058 Uiso 1 1 calc R
C23 C 0.1176(4) 0.24608(16) 0.05945(16) 0.0564(9) Uani 1 1 d .
C21 C 0.2809(4) 0.00879(15) 0.26988(14) 0.0484(8) Uani 1 1 d .
C28 C 0.5225(4) 0.32190(17) 0.07299(18) 0.0638(10) Uani 1 1 d .
H28 H 0.5687 0.2808 0.0611 0.077 Uiso 1 1 calc R
C11 C 0.7582(4) -0.01130(15) 0.00346(16) 0.0532(9) Uani 1 1 d .
H11 H 0.8112 -0.0371 -0.0244 0.064 Uiso 1 1 calc R
C25 C 0.1008(5) 0.3482(2) 0.1059(2) 0.0836(13) Uani 1 1 d .
H25 H 0.0393 0.3803 0.1226 0.100 Uiso 1 1 calc R
C18 C 0.3172(6) 0.05405(19) 0.39170(18) 0.0784(12) Uani 1 1 d .
H18 H 0.3280 0.0693 0.4335 0.094 Uiso 1 1 calc R
C17 C 0.4486(5) 0.04927(16) 0.35708(15) 0.0593(9) Uani 1 1 d .
C29 C 0.5997(6) 0.3410(3) 0.1349(2) 0.127(2) Uani 1 1 d .
H29A H 0.7107 0.3469 0.1304 0.190 Uiso 1 1 calc R
H29B H 0.5842 0.3082 0.1660 0.190 Uiso 1 1 calc R
H29C H 0.5545 0.3805 0.1487 0.190 Uiso 1 1 calc R
C26 C 0.2567(5) 0.35719(18) 0.10247(18) 0.0707(11) Uani 1 1 d .
H26 H 0.3023 0.3953 0.1177 0.085 Uiso 1 1 calc R
C19 C 0.1734(5) 0.0373(2) 0.3670(2) 0.0778(12) Uani 1 1 d .
H19 H 0.0862 0.0411 0.3916 0.093 Uiso 1 1 calc R
C31 C 0.0396(4) 0.18565(19) 0.0365(2) 0.0764(12) Uani 1 1 d .
H31 H 0.1225 0.1560 0.0245 0.092 Uiso 1 1 calc R
C24 C 0.0334(5) 0.2937(2) 0.0856(2) 0.0787(12) Uani 1 1 d .
H24 H -0.0744 0.2880 0.0895 0.094 Uiso 1 1 calc R
C20 C 0.1549(4) 0.01512(18) 0.30690(18) 0.0671(10) Uani 1 1 d .
H20 H 0.0545 0.0038 0.2902 0.081 Uiso 1 1 calc R
C30 C 0.5555(6) 0.3688(3) 0.0224(3) 0.134(2) Uani 1 1 d .
H30A H 0.6676 0.3740 0.0206 0.201 Uiso 1 1 calc R
H30B H 0.5085 0.4093 0.0318 0.201 Uiso 1 1 calc R
H30C H 0.5117 0.3534 -0.0181 0.201 Uiso 1 1 calc R

loop_
_atom_site_aniso_label
_atom_site_aniso_U_11
_atom_site_aniso_U_22
_atom_site_aniso_U_33
_atom_site_aniso_U_23
_atom_site_aniso_U_13
_atom_site_aniso_U_12
C35 0.049(2) 0.072(3) 0.053(2) -0.0010(18) 0.0055(16) -0.0075(18)
C44 0.074(2) 0.058(2) 0.0475(19) -0.0002(17) 0.0177(17) 0.0198(19)
O1 0.143(3) 0.128(3) 0.0648(19) 0.0127(19) 0.007(2) -0.031(2)
C39 0.114(4) 0.089(3) 0.038(2) -0.001(2) -0.002(2) -0.030(3)
C37 0.067(3) 0.143(4) 0.070(3) 0.005(3) -0.012(2) 0.003(3)
C38 0.109(4) 0.112(4) 0.127(4) 0.014(4) -0.031(3) -0.004(3)
C41 0.169(6) 0.133(5) 0.097(4) 0.001(4) -0.010(4) -0.075(4)
C46 0.157(5) 0.079(3) 0.078(3) 0.004(3) -0.010(4) 0.000(3)
C47 0.132(5) 0.152(5) 0.093(4) 0.028(4) 0.036(4) -0.007(4)
C36 0.152(5) 0.080(3) 0.088(3) -0.020(3) -0.003(3) -0.015(3)
C45 0.142(5) 0.099(4) 0.111(4) -0.013(3) -0.016(4) 0.002(4)
C48 0.153(6) 0.197(7) 0.113(5) 0.022(5) 0.024(4) -0.073(5)
C40 0.234(8) 0.086(4) 0.142(5) -0.011(4) -0.073(5) -0.028(4)
C42 0.111(4) 0.110(4) 0.121(4) 0.042(3) -0.019(3) -0.051(3)
Pd1 0.04010(14) 0.03579(14) 0.03540(12) -0.00022(10) 0.00620(9) 0.00334(11)
N5 0.0377(14) 0.0350(14) 0.0410(14) -0.0047(11) 0.0064(11) 0.0010(11)
N1 0.0417(14) 0.0413(15) 0.0336(13) -0.0018(11) 0.0045(10) -0.0003(11)
N4 0.0444(15) 0.0410(15) 0.0456(14) 0.0084(12) 0.0023(12) 0.0032(12)
C12 0.052(2) 0.052(2) 0.0441(18) -0.0101(15) 0.0110(15) -0.0042(16)
C1 0.0352(16) 0.0365(17) 0.0422(16) 0.0029(13) 0.0035(13) -0.0030(13)
C2 0.0408(17) 0.0393(17) 0.0405(16) 0.0026(13) 0.0052(13) 0.0045(14)
C6 0.062(2) 0.047(2) 0.060(2) 0.0147(17) 0.0065(18) 0.0120(17)
C9 0.0370(17) 0.0369(18) 0.0497(18) -0.0042(14) 0.0072(14) -0.0011(14)
C13 0.0396(17) 0.0357(17) 0.0421(17) -0.0059(13) 0.0078(13) -0.0079(14)
C22 0.0423(18) 0.0402(18) 0.0392(16) 0.0083(14) 0.0044(13) 0.0066(14)
N2 0.0392(14) 0.0403(15) 0.0388(14) 0.0036(11) 0.0033(11) -0.0023(11)
N3 0.0508(16) 0.0397(15) 0.0487(16) 0.0039(12) 0.0077(12) 0.0094(12)
C7 0.055(2) 0.053(2) 0.0340(16) 0.0013(14) 0.0080(14) -0.0046(17)
C10 0.0458(19) 0.0403(19) 0.064(2) -0.0069(16) 0.0094(16) 0.0053(15)
C27 0.053(2) 0.047(2) 0.0495(18) -0.0013(15) 0.0011(15) 0.0014(16)
C16 0.057(2) 0.0390(18) 0.0433(17) 0.0112(14) 0.0093(15) 0.0070(15)
C43 0.051(2) 0.056(2) 0.057(2) 0.0062(16) -0.0007(16) -0.0051(16)
C5 0.068(2) 0.049(2) 0.066(2) 0.0089(18) 0.0134(19) 0.0200(18)
C8 0.051(2) 0.056(2) 0.0370(17) 0.0091(15) 0.0024(14) -0.0012(17)
C23 0.046(2) 0.053(2) 0.071(2) 0.0036(18) 0.0091(17) 0.0039(17)
C21 0.050(2) 0.048(2) 0.0476(18) 0.0101(15) 0.0114(15) 0.0085(16)
C28 0.058(2) 0.058(2) 0.076(2) -0.012(2) 0.0012(19) -0.0103(18)
C11 0.054(2) 0.047(2) 0.060(2) -0.0172(17) 0.0177(17) 0.0003(17)
C25 0.073(3) 0.078(3) 0.101(3) -0.016(3) 0.020(2) 0.029(3)
C18 0.122(4) 0.067(3) 0.048(2) -0.0004(19) 0.029(2) 0.007(3)
C17 0.085(3) 0.050(2) 0.0426(19) 0.0036(16) 0.0052(19) -0.0026(19)
C29 0.076(3) 0.211(7) 0.091(3) -0.018(4) -0.019(3) -0.008(4)
C26 0.080(3) 0.051(2) 0.081(3) -0.015(2) 0.001(2) 0.005(2)
C19 0.082(3) 0.086(3) 0.069(3) 0.010(2) 0.036(2) 0.021(2)
C31 0.041(2) 0.067(3) 0.122(4) -0.005(2) 0.016(2) -0.0099(19)
C24 0.052(2) 0.080(3) 0.106(3) -0.009(3) 0.019(2) 0.008(2)
C20 0.061(2) 0.077(3) 0.066(2) 0.014(2) 0.0169(19) 0.011(2)
C30 0.100(4) 0.179(6) 0.124(5) 0.046(4) 0.012(3) -0.059(4)

loop_
_atom_type_symbol
_atom_type_description
_atom_type_scat_dispersion_real
_atom_type_scat_dispersion_imag
_atom_type_scat_source
C C 0.0033 0.0016 'International Tables Vol C Tables 4.2.6.8 and 6.1.1.4'
H H 0.0000 0.0000 'International Tables Vol C Tables 4.2.6.8 and 6.1.1.4'
N N 0.0061 0.0033 'International Tables Vol C Tables 4.2.6.8 and 6.1.1.4'
Pd Pd -0.9988 1.0072 'International Tables Vol C Tables 4.2.6.8 and 6.1.1.4'
O O 0.0106 0.0060 'International Tables Vol C Tables 4.2.6.8 and 6.1.1.4'

loop_
_geom_angle_atom_site_label_1
_geom_angle_atom_site_label_2
_geom_angle_atom_site_label_3
_geom_angle
C37 C35 C21 112.5(3)
C37 C35 C36 110.9(4)
C21 C35 C36 110.3(3)
C37 C35 H35 107.6
C21 C35 H35 107.6
C36 C35 H35 107.6
Pd1 C44 H10A 109.5
Pd1 C44 H10B 109.5
H10A C44 H10B 109.5
Pd1 C44 H10C 109.5
H10A C44 H10C 109.5
H10B C44 H10C 109.5
C46 O1 C47 114.3(4)
C17 C39 C40 113.6(4)
C17 C39 C38 111.9(3)
C40 C39 C38 109.2(4)
C17 C39 H39 107.3
C40 C39 H39 107.3
C38 C39 H39 107.3
C35 C37 H37A 109.5
C35 C37 H37B 109.5
H37A C37 H37B 109.5
C35 C37 H37C 109.5
H37A C37 H37C 109.5
H37B C37 H37C 109.5
C39 C38 H38A 109.5
C39 C38 H38B 109.5
H38A C38 H38B 109.5
C39 C38 H38C 109.5
H38A C38 H38C 109.5
H38B C38 H38C 109.5
C31 C41 H41A 109.5
C31 C41 H41B 109.5
H41A C41 H41B 109.5
C31 C41 H41C 109.5
H41A C41 H41C 109.5
H41B C41 H41C 109.5
O1 C46 C45 109.6(4)
O1 C46 H20A 109.8
C45 C46 H20A 109.8
O1 C46 H20B 109.8
C45 C46 H20B 109.8
H20A C46 H20B 108.2
O1 C47 C48 111.7(5)
O1 C47 H20C 109.3
C48 C47 H20C 109.3
O1 C47 H20D 109.3
C48 C47 H20D 109.3
H20C C47 H20D 107.9
C35 C36 H36A 109.5
C35 C36 H36B 109.5
H36A C36 H36B 109.5
C35 C36 H36C 109.5
H36A C36 H36C 109.5
H36B C36 H36C 109.5
C46 C45 H20E 109.5
C46 C45 H20F 109.5
H20E C45 H20F 109.5
C46 C45 H20G 109.5
H20E C45 H20G 109.5
H20F C45 H20G 109.5
C47 C48 H20H 109.5
C47 C48 H20I 109.5
H20H C48 H20I 109.5
C47 C48 H20J 109.5
H20H C48 H20J 109.5
H20I C48 H20J 109.5
C39 C40 H40A 109.5
C39 C40 H40B 109.5
H40A C40 H40B 109.5
C39 C40 H40C 109.5
H40A C40 H40C 109.5
H40B C40 H40C 109.5
C31 C42 H42A 109.5
C31 C42 H42B 109.5
H42A C42 H42B 109.5
C31 C42 H42C 109.5
H42A C42 H42C 109.5
H42B C42 H42C 109.5
N5 Pd1 C44 178.32(12)
N5 Pd1 C1 77.79(10)
C44 Pd1 C1 103.76(12)
N5 Pd1 C2 80.95(10)
C44 Pd1 C2 97.59(12)
C1 Pd1 C2 157.38(11)
C13 N5 C9 121.6(2)
C13 N5 Pd1 120.09(19)
C9 N5 Pd1 118.32(19)
C7 N1 C1 111.7(2)
C7 N1 C13 128.5(2)
C1 N1 C13 119.8(2)
C6 N4 C16 122.0(3)
C6 N4 C2 108.7(2)
C16 N4 C2 127.2(2)
C13 C12 C11 116.1(3)
C13 C12 H12 122.0
C11 C12 H12 122.0
N2 C1 N1 102.4(2)
N2 C1 Pd1 145.9(2)
N1 C1 Pd1 111.60(19)
N4 C2 N3 98.5(2)
N4 C2 C43 107.1(2)
N3 C2 C43 105.9(2)
N4 C2 Pd1 132.6(2)
N3 C2 Pd1 105.04(17)
C43 C2 Pd1 105.08(19)
C5 C6 N4 112.9(3)
C5 C6 H6 123.5
N4 C6 H6 123.5
N3 C9 N5 112.8(3)
N3 C9 C10 128.3(3)
N5 C9 C10 118.9(3)
N5 C13 C12 122.8(3)
N5 C13 N1 110.7(2)
C12 C13 N1 126.5(3)
C27 C22 C23 123.4(3)
C27 C22 N2 118.6(3)
C23 C22 N2 117.9(3)
C1 N2 C8 112.0(3)
C1 N2 C22 125.7(2)
C8 N2 C22 122.3(2)
C9 N3 C5 127.7(3)
C9 N3 C2 121.6(2)
C5 N3 C2 109.3(2)
C8 C7 N1 107.0(3)
C8 C7 H7 126.5
N1 C7 H7 126.5
C11 C10 C9 118.4(3)
C11 C10 H10 120.8
C9 C10 H10 120.8
C22 C27 C26 116.6(3)
C22 C27 C28 122.4(3)
C26 C27 C28 121.0(3)
C21 C16 C17 121.3(3)
C21 C16 N4 119.9(3)
C17 C16 N4 118.6(3)
C2 C43 H0A 109.5
C2 C43 H0B 109.5
H0A C43 H0B 109.5
C2 C43 H0C 109.5
H0A C43 H0C 109.5
H0B C43 H0C 109.5
C6 C5 N3 107.5(3)
C6 C5 H5 126.2
N3 C5 H5 126.2
C7 C8 N2 106.9(3)
C7 C8 H8 126.6
N2 C8 H8 126.6
C24 C23 C22 116.5(3)
C24 C23 C31 121.0(3)
C22 C23 C31 122.5(3)
C20 C21 C16 118.4(3)
C20 C21 C35 119.8(3)
C16 C21 C35 121.8(3)
C29 C28 C30 111.1(4)
C29 C28 C27 112.0(3)
C30 C28 C27 111.5(3)
C29 C28 H28 107.3
C30 C28 H28 107.3
C27 C28 H28 107.3
C10 C11 C12 122.2(3)
C10 C11 H11 118.9
C12 C11 H11 118.9
C24 C25 C26 120.5(4)
C24 C25 H25 119.7
C26 C25 H25 119.7
C19 C18 C17 121.8(4)
C19 C18 H18 119.1
C17 C18 H18 119.1
C18 C17 C16 117.2(4)
C18 C17 C39 120.9(3)
C16 C17 C39 121.8(3)
C28 C29 H29A 109.5
C28 C29 H29B 109.5
H29A C29 H29B 109.5
C28 C29 H29C 109.5
H29A C29 H29C 109.5
H29B C29 H29C 109.5
C25 C26 C27 121.2(4)
C25 C26 H26 119.4
C27 C26 H26 119.4
C20 C19 C18 120.2(4)
C20 C19 H19 119.9
C18 C19 H19 119.9
C42 C31 C23 112.3(4)
C42 C31 C41 110.3(4)
C23 C31 C41 111.0(4)
C42 C31 H31 107.7
C23 C31 H31 107.7
C41 C31 H31 107.7
C25 C24 C23 121.8(4)
C25 C24 H24 119.1
C23 C24 H24 119.1
C19 C20 C21 121.1(4)
C19 C20 H20 119.4
C21 C20 H20 119.4
C28 C30 H30A 109.5
C28 C30 H30B 109.5
H30A C30 H30B 109.5
C28 C30 H30C 109.5
H30A C30 H30C 109.5
H30B C30 H30C 109.5

loop_
_geom_bond_atom_site_label_1
_geom_bond_atom_site_label_2
_geom_bond_distance
C35 C37 1.512(5)
C35 C21 1.514(4)
C35 C36 1.529(6)
C35 H35 1.0000
C44 Pd1 2.046(3)
C44 H10A 0.9800
C44 H10B 0.9800
C44 H10C 0.9800
O1 C46 1.376(6)
O1 C47 1.402(6)
C39 C17 1.512(5)
C39 C40 1.517(6)
C39 C38 1.523(6)
C39 H39 1.0000
C37 H37A 0.9800
C37 H37B 0.9800
C37 H37C 0.9800
C38 H38A 0.9800
C38 H38B 0.9800
C38 H38C 0.9800
C41 C31 1.522(6)
C41 H41A 0.9800
C41 H41B 0.9800
C41 H41C 0.9800
C46 C45 1.483(7)
C46 H20A 0.9900
C46 H20B 0.9900
C47 C48 1.459(7)
C47 H20C 0.9900
C47 H20D 0.9900
C36 H36A 0.9800
C36 H36B 0.9800
C36 H36C 0.9800
C45 H20E 0.9800
C45 H20F 0.9800
C45 H20G 0.9800
C48 H20H 0.9800
C48 H20I 0.9800
C48 H20J 0.9800
C40 H40A 0.9800
C40 H40B 0.9800
C40 H40C 0.9800
C42 C31 1.504(6)
C42 H42A 0.9800
C42 H42B 0.9800
C42 H42C 0.9800
Pd1 N5 2.029(2)
Pd1 C1 2.067(3)
Pd1 C2 2.085(3)
N5 C13 1.331(3)
N5 C9 1.350(4)
N1 C7 1.383(4)
N1 C1 1.384(3)
N1 C13 1.413(4)
N4 C6 1.382(4)
N4 C16 1.429(4)
N4 C2 1.493(4)
C12 C13 1.368(4)
C12 C11 1.401(5)
C12 H12 0.9500
C1 N2 1.352(4)
C2 N3 1.525(4)
C2 C43 1.539(4)
C6 C5 1.322(5)
C6 H6 0.9500
C9 N3 1.343(4)
C9 C10 1.408(4)
C22 C27 1.391(4)
C22 C23 1.395(4)
C22 N2 1.450(4)
N2 C8 1.400(4)
N3 C5 1.408(4)
C7 C8 1.323(4)
C7 H7 0.9500
C10 C11 1.362(4)
C10 H10 0.9500
C27 C26 1.393(5)
C27 C28 1.522(5)
C16 C21 1.399(4)
C16 C17 1.409(4)
C43 H0A 0.9800
C43 H0B 0.9800
C43 H0C 0.9800
C5 H5 0.9500
C8 H8 0.9500
C23 C24 1.386(5)
C23 C31 1.520(5)
C21 C20 1.394(5)
C28 C29 1.502(5)
C28 C30 1.512(6)
C28 H28 1.0000
C11 H11 0.9500
C25 C24 1.357(6)
C25 C26 1.370(6)
C25 H25 0.9500
C18 C19 1.369(6)
C18 C17 1.400(5)
C18 H18 0.9500
C29 H29A 0.9800
C29 H29B 0.9800
C29 H29C 0.9800
C26 H26 0.9500
C19 C20 1.369(5)
C19 H19 0.9500
C31 H31 1.0000
C24 H24 0.9500
C20 H20 0.9500
C30 H30A 0.9800
C30 H30B 0.9800
C30 H30C 0.9800
